data_7218737
loop_
_publ_author_name
'Cui, Guang Hua'
'Van Hecke, Kristof'
'Yu, Baoyi'
'Wang, Xiaoxiao'

_publ_section_title
;
 Four cobalt(II) coordination polymers with diverse topologies derived
 from flexible bis(benzimidazole) and aromatic dicarboxylic
 acids&#xFF1A;Syntheses, crystal structures and catalytic properties
;
_journal_name_full 'RSC Adv.'
_journal_paper_doi 10.1039/C4RA08138B
_journal_year 2014
_chemical_formula_sum 'C40 H34 Co N4 O4'
_chemical_formula_weight 693.64
_chemical_name_systematic
; 
 ? 
;
_space_group_IT_number 61
_symmetry_cell_setting orthorhombic
_symmetry_space_group_name_Hall '-P 2ac 2ab'
_symmetry_space_group_name_H-M 'P b c a'
_atom_sites_solution_hydrogens geom
_atom_sites_solution_primary direct
_atom_sites_solution_secondary difmap
_audit_creation_method SHELXL-97
_cell_angle_alpha 90.00
_cell_angle_beta 90.00
_cell_angle_gamma 90.00
_cell_formula_units_Z 8
_cell_length_a 11.4409(12)
_cell_length_b 24.696(3)
_cell_length_c 25.285(3)
_cell_measurement_reflns_used 2018
_cell_measurement_temperature 296(2)
_cell_measurement_theta_max 18.32
_cell_measurement_theta_min 4.21
_cell_volume 7144.1(14)
_computing_cell_refinement 'SAINT (Bruker, 1999)'
_computing_data_collection 'SMART (Bruker, 1998)'
_computing_data_reduction SAINT
_computing_molecular_graphics 'SHELXTL  (Bruker, 1999)'
_computing_publication_material SHELXTL
_computing_structure_refinement 'SHELXL97 (Sheldrick, 2008)'
_computing_structure_solution 'SHELXS97 (Sheldrick, 2008)'
_diffrn_ambient_temperature 296(2)
_diffrn_measured_fraction_theta_full 1.000
_diffrn_measured_fraction_theta_max 1.000
_diffrn_measurement_device_type 'Bruker SMART CCD area-detector'
_diffrn_measurement_method '\f and \w scans'
_diffrn_radiation_monochromator graphite
_diffrn_radiation_source 'fine--focus sealed tube'
_diffrn_radiation_type MoK\a
_diffrn_radiation_wavelength 0.71073
_diffrn_reflns_av_R_equivalents 0.1422
_diffrn_reflns_av_sigmaI/netI 0.0900
_diffrn_reflns_limit_h_max 13
_diffrn_reflns_limit_h_min -13
_diffrn_reflns_limit_k_max 29
_diffrn_reflns_limit_k_min -29
_diffrn_reflns_limit_l_max 30
_diffrn_reflns_limit_l_min -30
_diffrn_reflns_number 52018
_diffrn_reflns_theta_full 25.02
_diffrn_reflns_theta_max 25.02
_diffrn_reflns_theta_min 2.12
_exptl_absorpt_coefficient_mu 0.526
_exptl_absorpt_correction_T_max 0.9318
_exptl_absorpt_correction_T_min 0.8821
_exptl_absorpt_correction_type multi-scan
_exptl_absorpt_process_details '(<i>SADABS</i>; Sheldrick, 1996)'
_exptl_crystal_colour blue
_exptl_crystal_density_diffrn 1.290
_exptl_crystal_density_method 'not measured'
_exptl_crystal_description block
_exptl_crystal_F_000 2888
_exptl_crystal_size_max 0.22
_exptl_crystal_size_mid 0.18
_exptl_crystal_size_min 0.17
_refine_diff_density_max 0.329
_refine_diff_density_min -0.308
_refine_diff_density_rms 0.054
_refine_ls_extinction_method none
_refine_ls_goodness_of_fit_ref 0.883
_refine_ls_hydrogen_treatment constr
_refine_ls_matrix_type full
_refine_ls_number_parameters 446
_refine_ls_number_reflns 6304
_refine_ls_number_restraints 0
_refine_ls_restrained_S_all 0.883
_refine_ls_R_factor_all 0.1349
_refine_ls_R_factor_gt 0.0589
_refine_ls_shift/su_max 0.000
_refine_ls_shift/su_mean 0.000
_refine_ls_structure_factor_coef Fsqd
_refine_ls_weighting_details 'calc w=1/[\s^2^(Fo^2^)+(0.1545P)^2^+0.3452P] where P=(Fo^2^+2Fc^2^)/3'
_refine_ls_weighting_scheme calc
_refine_ls_wR_factor_gt 0.1667
_refine_ls_wR_factor_ref 0.2342
_reflns_number_gt 3299
_reflns_number_total 6304
_reflns_threshold_expression >2sigma(I)
_cod_data_source_file c4ra08138b2.cif
_cod_data_source_block 1
_cod_original_sg_symbol_Hall '-P 2ac 2ab '
_cod_original_sg_symbol_H-M 'pbca '
_cod_database_code 7218737

loop_
_symmetry_equiv_pos_as_xyz
'x, y, z'
'-x+1/2, -y, z+1/2'
'x+1/2, -y+1/2, -z'
'-x, y+1/2, -z+1/2'
'-x, -y, -z'
'x-1/2, y, -z-1/2'
'-x-1/2, y-1/2, z'
'x, -y-1/2, z-1/2'

loop_
_atom_site_label
_atom_site_type_symbol
_atom_site_fract_x
_atom_site_fract_y
_atom_site_fract_z
_atom_site_U_iso_or_equiv
_atom_site_adp_type
_atom_site_occupancy
_atom_site_symmetry_multiplicity
_atom_site_calc_flag
_atom_site_refinement_flags
Co1 Co 0.37909(6) 0.54942(3) 0.60015(3) 0.0501(3) Uani 1 1 d .
O2 O 0.4921(3) 0.48944(15) 0.56806(16) 0.0656(10) Uani 1 1 d .
O1 O 0.3861(4) 0.46652(17) 0.63562(15) 0.0746(12) Uani 1 1 d .
N1 N 0.2664(4) 0.53647(16) 0.53725(15) 0.0495(10) Uani 1 1 d .
N2 N 0.1975(4) 0.49885(17) 0.46324(15) 0.0533(11) Uani 1 1 d .
N4 N -0.1289(4) 0.4372(2) 0.27973(16) 0.0618(13) Uani 1 1 d .
C37 C 0.8946(4) 0.1719(2) 0.60500(19) 0.0498(13) Uani 1 1 d .
C31 C 0.6618(5) 0.3079(2) 0.60398(19) 0.0499(13) Uani 1 1 d .
C40 C 0.9770(5) 0.1256(2) 0.60452(19) 0.0517(13) Uani 1 1 d .
C7 C 0.1227(4) 0.5412(2) 0.4752(2) 0.0506(13) Uani 1 1 d .
C28 C 0.5219(4) 0.4012(2) 0.60222(19) 0.0497(12) Uani 1 1 d .
C27 C 0.4617(5) 0.4554(2) 0.6020(2) 0.0537(13) Uani 1 1 d .
C39 C 0.7217(5) 0.2166(2) 0.63789(19) 0.0548(13) Uani 1 1 d .
H39 H 0.6570 0.2166 0.6601 0.066 Uiso 1 1 calc R
C38 C 0.7976(5) 0.1726(2) 0.63754(19) 0.0518(13) Uani 1 1 d .
H38 H 0.7827 0.1432 0.6595 0.062 Uiso 1 1 calc R
C34 C 0.7426(5) 0.26095(19) 0.60499(19) 0.0502(12) Uani 1 1 d .
C2 C 0.1673(5) 0.5651(2) 0.5208(2) 0.0533(13) Uani 1 1 d .
C32 C 0.6047(5) 0.3260(2) 0.6491(2) 0.0560(14) Uani 1 1 d .
H32 H 0.6138 0.3072 0.6806 0.067 Uiso 1 1 calc R
C29 C 0.5762(5) 0.3830(2) 0.55728(19) 0.0549(14) Uani 1 1 d .
H29 H 0.5671 0.4022 0.5259 0.066 Uiso 1 1 calc R
C26 C -0.1427(5) 0.3817(3) 0.28342(19) 0.0583(14) Uani 1 1 d .
C33 C 0.5343(5) 0.3716(2) 0.6478(2) 0.0578(14) Uani 1 1 d .
H33 H 0.4951 0.3823 0.6782 0.069 Uiso 1 1 calc R
C3 C 0.1164(5) 0.6115(2) 0.5415(2) 0.0660(16) Uani 1 1 d .
H3 H 0.1473 0.6281 0.5714 0.079 Uiso 1 1 calc R
C1 C 0.2802(4) 0.4985(2) 0.50155(18) 0.0497(12) Uani 1 1 d .
H1 H 0.3413 0.4737 0.5024 0.060 Uiso 1 1 calc R
C11 C 0.1657(5) 0.4864(2) 0.36753(19) 0.0540(14) Uani 1 1 d .
C18 C -0.2033(5) 0.4599(2) 0.3138(2) 0.0614(15) Uani 1 1 d .
H18 H -0.2088 0.4971 0.3189 0.074 Uiso 1 1 calc R
C36 C 0.9155(6) 0.2160(2) 0.5728(3) 0.0740(18) Uani 1 1 d .
H36 H 0.9804 0.2161 0.5507 0.089 Uiso 1 1 calc R
C35 C 0.8415(5) 0.2597(2) 0.5733(2) 0.0718(17) Uani 1 1 d .
H35 H 0.8581 0.2893 0.5518 0.086 Uiso 1 1 calc R
C19 C -0.2308(5) 0.3737(2) 0.32116(19) 0.0569(14) Uani 1 1 d .
C30 C 0.6435(5) 0.3373(2) 0.5578(2) 0.0598(15) Uani 1 1 d .
H30 H 0.6779 0.3256 0.5265 0.072 Uiso 1 1 calc R
C6 C 0.0225(5) 0.5611(3) 0.4506(2) 0.0691(17) Uani 1 1 d .
H6 H -0.0084 0.5440 0.4209 0.083 Uiso 1 1 calc R
C15 C 0.0561(4) 0.4875(2) 0.28582(18) 0.0553(14) Uani 1 1 d .
C16 C 0.0810(5) 0.4653(2) 0.3345(2) 0.0559(14) Uani 1 1 d .
H16 H 0.0394 0.4350 0.3455 0.067 Uiso 1 1 calc R
C14 C 0.1193(5) 0.5325(3) 0.2707(2) 0.0724(17) Uani 1 1 d .
H14 H 0.1045 0.5484 0.2380 0.087 Uiso 1 1 calc R
C23 C -0.1261(6) 0.2874(3) 0.2698(2) 0.0778(19) Uani 1 1 d .
C5 C -0.0295(5) 0.6068(3) 0.4714(3) 0.0771(19) Uani 1 1 d .
C25 C -0.0897(5) 0.3390(3) 0.2582(2) 0.0690(17) Uani 1 1 d .
H25 H -0.0304 0.3449 0.2337 0.083 Uiso 1 1 calc R
C21 C -0.2159(6) 0.2789(3) 0.3081(2) 0.0758(17) Uani 1 1 d .
C4 C 0.0188(6) 0.6325(3) 0.5167(3) 0.0766(19) Uani 1 1 d .
C17 C -0.0384(5) 0.4660(3) 0.2498(2) 0.0748(18) Uani 1 1 d .
H17A H -0.0737 0.4958 0.2307 0.090 Uiso 1 1 calc R
H17B H -0.0039 0.4415 0.2242 0.090 Uiso 1 1 calc R
C10 C 0.1891(6) 0.4595(2) 0.4196(2) 0.0641(16) Uani 1 1 d .
H10A H 0.1268 0.4341 0.4271 0.077 Uiso 1 1 calc R
H10B H 0.2617 0.4393 0.4173 0.077 Uiso 1 1 calc R
C13 C 0.2036(7) 0.5540(3) 0.3029(2) 0.095(2) Uani 1 1 d .
H13 H 0.2449 0.5845 0.2922 0.114 Uiso 1 1 calc R
C22 C -0.2536(8) 0.2217(3) 0.3220(3) 0.114(3) Uani 1 1 d .
H22A H -0.1925 0.2041 0.3415 0.172 Uiso 1 1 calc R
H22B H -0.2688 0.2019 0.2900 0.172 Uiso 1 1 calc R
H22C H -0.3233 0.2230 0.3430 0.172 Uiso 1 1 calc R
C20 C -0.2671(5) 0.3218(3) 0.3332(2) 0.0671(16) Uani 1 1 d .
H20 H -0.3256 0.3161 0.3581 0.081 Uiso 1 1 calc R
C12 C 0.2271(6) 0.5311(3) 0.3504(2) 0.081(2) Uani 1 1 d .
H12 H 0.2854 0.5457 0.3717 0.098 Uiso 1 1 calc R
C9 C -0.0362(8) 0.6837(3) 0.5386(3) 0.123(3) Uani 1 1 d .
H9A H 0.0080 0.6960 0.5685 0.184 Uiso 1 1 calc R
H9B H -0.1151 0.6762 0.5493 0.184 Uiso 1 1 calc R
H9C H -0.0365 0.7112 0.5118 0.184 Uiso 1 1 calc R
C24 C -0.0718(8) 0.2395(3) 0.2406(3) 0.112(3) Uani 1 1 d .
H24A H 0.0007 0.2505 0.2248 0.168 Uiso 1 1 calc R
H24B H -0.1244 0.2273 0.2135 0.168 Uiso 1 1 calc R
H24C H -0.0576 0.2106 0.2651 0.168 Uiso 1 1 calc R
C8 C -0.1371(6) 0.6294(4) 0.4443(3) 0.121(3) Uani 1 1 d .
H8A H -0.1198 0.6647 0.4303 0.182 Uiso 1 1 calc R
H8B H -0.1998 0.6322 0.4694 0.182 Uiso 1 1 calc R
H8C H -0.1599 0.6058 0.4160 0.182 Uiso 1 1 calc R
O4 O 1.0629(4) 0.12562(15) 0.57373(14) 0.0656(10) Uani 1 1 d .
O3 O 0.9606(3) 0.08617(15) 0.63526(15) 0.0681(11) Uani 1 1 d .
N3 N -0.2683(4) 0.42448(18) 0.33970(16) 0.0564(11) Uani 1 1 d .

loop_
_atom_site_aniso_label
_atom_site_aniso_U_11
_atom_site_aniso_U_22
_atom_site_aniso_U_33
_atom_site_aniso_U_23
_atom_site_aniso_U_13
_atom_site_aniso_U_12
Co1 0.0559(5) 0.0533(5) 0.0410(4) -0.0021(3) 0.0009(3) -0.0020(3)
O2 0.067(2) 0.060(2) 0.070(3) 0.008(2) -0.006(2) 0.004(2)
O1 0.093(3) 0.077(3) 0.053(2) -0.001(2) 0.014(2) 0.026(2)
N1 0.051(3) 0.058(3) 0.040(2) -0.002(2) 0.002(2) 0.000(2)
N2 0.056(3) 0.063(3) 0.040(2) -0.004(2) -0.007(2) 0.009(2)
N4 0.061(3) 0.094(4) 0.031(2) -0.010(2) -0.002(2) -0.012(3)
C37 0.059(3) 0.048(3) 0.043(3) 0.003(2) -0.003(3) 0.001(3)
C31 0.058(3) 0.049(3) 0.043(3) -0.001(2) 0.003(2) -0.003(3)
C40 0.067(4) 0.054(3) 0.035(3) -0.001(3) -0.006(3) 0.003(3)
C7 0.045(3) 0.062(3) 0.044(3) 0.007(2) 0.003(2) 0.003(3)
C28 0.052(3) 0.052(3) 0.045(3) -0.002(2) -0.004(2) -0.002(2)
C27 0.055(3) 0.065(4) 0.041(3) -0.007(3) -0.008(3) 0.002(3)
C39 0.059(3) 0.060(3) 0.045(3) 0.002(3) 0.001(3) -0.003(3)
C38 0.061(3) 0.054(3) 0.040(3) 0.003(2) -0.008(3) 0.003(3)
C34 0.056(3) 0.045(3) 0.050(3) 0.000(2) -0.001(3) -0.001(3)
C2 0.061(3) 0.056(3) 0.043(3) 0.005(2) 0.009(3) 0.005(3)
C32 0.066(4) 0.056(3) 0.045(3) 0.011(2) 0.005(3) 0.005(3)
C29 0.070(4) 0.057(3) 0.038(3) 0.004(2) 0.000(3) 0.003(3)
C26 0.061(4) 0.080(4) 0.034(3) -0.011(3) -0.009(3) 0.004(3)
C33 0.066(4) 0.061(3) 0.047(3) 0.000(3) 0.012(3) 0.006(3)
C3 0.080(4) 0.067(4) 0.050(3) 0.005(3) 0.022(3) 0.009(3)
C1 0.048(3) 0.060(3) 0.041(3) 0.002(2) 0.000(2) 0.005(3)
C11 0.054(3) 0.067(4) 0.041(3) -0.003(3) -0.006(2) 0.002(3)
C18 0.066(4) 0.075(4) 0.042(3) -0.004(3) -0.006(3) -0.014(3)
C36 0.076(4) 0.068(4) 0.078(4) 0.019(3) 0.028(3) 0.011(3)
C35 0.073(4) 0.059(4) 0.083(4) 0.019(3) 0.027(3) 0.015(3)
C19 0.055(3) 0.070(4) 0.046(3) -0.005(3) 0.002(3) 0.000(3)
C30 0.077(4) 0.060(4) 0.043(3) -0.005(3) 0.014(3) 0.010(3)
C6 0.056(4) 0.090(4) 0.062(4) 0.014(3) -0.006(3) 0.016(3)
C15 0.052(3) 0.080(4) 0.034(3) -0.007(3) 0.004(2) -0.004(3)
C16 0.066(4) 0.060(3) 0.042(3) -0.005(3) -0.001(3) -0.007(3)
C14 0.080(4) 0.095(5) 0.042(3) 0.011(3) -0.002(3) -0.017(4)
C23 0.083(5) 0.096(5) 0.054(4) -0.012(4) -0.016(3) 0.032(4)
C5 0.062(4) 0.100(5) 0.070(4) 0.035(4) 0.009(3) 0.023(4)
C25 0.065(4) 0.104(5) 0.038(3) -0.006(3) -0.010(3) 0.016(4)
C21 0.085(5) 0.076(4) 0.067(4) 0.001(3) -0.011(4) 0.018(4)
C4 0.081(5) 0.078(4) 0.071(4) 0.018(3) 0.034(4) 0.028(4)
C17 0.071(4) 0.117(5) 0.036(3) 0.005(3) -0.002(3) -0.025(4)
C10 0.081(4) 0.063(4) 0.049(3) -0.007(3) -0.008(3) 0.005(3)
C13 0.115(6) 0.119(6) 0.052(4) 0.012(4) -0.004(4) -0.059(5)
C22 0.141(7) 0.068(5) 0.134(7) 0.015(5) 0.008(6) 0.019(5)
C20 0.071(4) 0.073(4) 0.057(4) 0.008(3) 0.006(3) 0.009(3)
C12 0.070(4) 0.120(5) 0.054(4) -0.002(4) -0.004(3) -0.037(4)
C9 0.159(8) 0.097(5) 0.113(6) 0.020(5) 0.059(6) 0.064(6)
C24 0.139(7) 0.123(6) 0.073(5) -0.006(4) -0.001(5) 0.066(6)
C8 0.102(6) 0.148(8) 0.114(6) 0.037(6) 0.007(5) 0.068(5)
O4 0.082(3) 0.067(2) 0.048(2) 0.0087(19) 0.009(2) 0.019(2)
O3 0.077(3) 0.061(2) 0.066(2) 0.011(2) -0.003(2) 0.011(2)
N3 0.059(3) 0.066(3) 0.045(2) -0.009(2) 0.006(2) -0.004(2)

loop_
_atom_type_symbol
_atom_type_description
_atom_type_scat_dispersion_real
_atom_type_scat_dispersion_imag
_atom_type_scat_source
C C 0.0033 0.0016 'International Tables Vol C Tables 4.2.6.8 and 6.1.1.4'
H H 0.0000 0.0000 'International Tables Vol C Tables 4.2.6.8 and 6.1.1.4'
N N 0.0061 0.0033 'International Tables Vol C Tables 4.2.6.8 and 6.1.1.4'
O O 0.0106 0.0060 'International Tables Vol C Tables 4.2.6.8 and 6.1.1.4'
Co Co 0.3494 0.9721 'International Tables Vol C Tables 4.2.6.8 and 6.1.1.4'

loop_
_geom_angle_atom_site_label_1
_geom_angle_atom_site_label_2
_geom_angle_atom_site_label_3
_geom_angle
_geom_angle_site_symmetry_1
_geom_angle_site_symmetry_3
N1 Co1 N3 103.29(17) . 5_566
N1 Co1 O4 95.19(15) . 7_765
N3 Co1 O4 98.45(17) 5_566 7_765
N1 Co1 O2 88.73(15) . .
N3 Co1 O2 149.80(17) 5_566 .
O4 Co1 O2 108.06(15) 7_765 .
N1 Co1 O3 151.61(15) . 7_765
N3 Co1 O3 94.81(15) 5_566 7_765
O4 Co1 O3 60.22(14) 7_765 7_765
O2 Co1 O3 86.29(14) . 7_765
N1 Co1 O1 100.89(16) . .
N3 Co1 O1 90.71(16) 5_566 .
O4 Co1 O1 159.17(16) 7_765 .
O2 Co1 O1 59.58(14) . .
O3 Co1 O1 100.56(15) 7_765 .
N1 Co1 C40 124.01(16) . 7_765
N3 Co1 C40 97.80(17) 5_566 7_765
O4 Co1 C40 30.05(15) 7_765 7_765
O2 Co1 C40 98.05(16) . 7_765
O3 Co1 C40 30.17(14) 7_765 7_765
O1 Co1 C40 130.29(17) . 7_765
N1 Co1 C27 96.06(16) . .
N3 Co1 C27 120.18(18) 5_566 .
O4 Co1 C27 135.66(18) 7_765 .
O2 Co1 C27 29.89(15) . .
O3 Co1 C27 93.42(16) 7_765 .
O1 Co1 C27 29.70(15) . .
C40 Co1 C27 116.56(18) 7_765 .
C27 O2 Co1 92.2(3) . .
C27 O1 Co1 87.3(3) . .
C1 N1 C2 104.7(4) . .
C1 N1 Co1 124.3(3) . .
C2 N1 Co1 130.9(3) . .
C1 N2 C7 106.3(4) . .
C1 N2 C10 125.3(4) . .
C7 N2 C10 128.4(4) . .
C18 N4 C26 107.4(5) . .
C18 N4 C17 125.5(5) . .
C26 N4 C17 126.6(5) . .
C38 C37 C36 118.7(5) . .
C38 C37 C40 121.7(5) . .
C36 C37 C40 119.6(5) . .
C32 C31 C30 116.7(5) . .
C32 C31 C34 122.1(4) . .
C30 C31 C34 121.1(5) . .
O3 C40 O4 120.1(5) . .
O3 C40 C37 119.8(5) . .
O4 C40 C37 120.2(5) . .
O3 C40 Co1 62.9(3) . 7_755
O4 C40 Co1 57.1(3) . 7_755
C37 C40 Co1 177.3(4) . 7_755
N2 C7 C6 132.6(5) . .
N2 C7 C2 105.9(4) . .
C6 C7 C2 121.5(5) . .
C29 C28 C33 118.4(5) . .
C29 C28 C27 119.6(5) . .
C33 C28 C27 121.6(5) . .
O2 C27 O1 120.9(5) . .
O2 C27 C28 118.3(5) . .
O1 C27 C28 120.8(5) . .
O2 C27 Co1 57.9(3) . .
O1 C27 Co1 63.0(3) . .
C28 C27 Co1 174.9(4) . .
C34 C39 C38 120.2(5) . .
C34 C39 H39 119.9 . .
C38 C39 H39 119.9 . .
C37 C38 C39 120.9(5) . .
C37 C38 H38 119.5 . .
C39 C38 H38 119.5 . .
C35 C34 C39 117.8(5) . .
C35 C34 C31 121.1(5) . .
C39 C34 C31 121.1(5) . .
N1 C2 C7 109.3(4) . .
N1 C2 C3 130.1(5) . .
C7 C2 C3 120.6(5) . .
C33 C32 C31 121.1(5) . .
C33 C32 H32 119.4 . .
C31 C32 H32 119.4 . .
C28 C29 C30 121.2(5) . .
C28 C29 H29 119.4 . .
C30 C29 H29 119.4 . .
C25 C26 N4 132.8(6) . .
C25 C26 C19 121.7(6) . .
N4 C26 C19 105.5(5) . .
C28 C33 C32 120.9(5) . .
C28 C33 H33 119.6 . .
C32 C33 H33 119.6 . .
C4 C3 C2 118.5(6) . .
C4 C3 H3 120.7 . .
C2 C3 H3 120.7 . .
N1 C1 N2 113.8(4) . .
N1 C1 H1 123.1 . .
N2 C1 H1 123.1 . .
C12 C11 C16 118.0(5) . .
C12 C11 C10 122.7(5) . .
C16 C11 C10 119.2(5) . .
N3 C18 N4 113.7(5) . .
N3 C18 H18 123.2 . .
N4 C18 H18 123.2 . .
C35 C36 C37 120.6(5) . .
C35 C36 H36 119.7 . .
C37 C36 H36 119.7 . .
C36 C35 C34 121.7(5) . .
C36 C35 H35 119.1 . .
C34 C35 H35 119.1 . .
C20 C19 C26 119.8(5) . .
C20 C19 N3 131.5(5) . .
C26 C19 N3 108.7(5) . .
C29 C30 C31 121.6(5) . .
C29 C30 H30 119.2 . .
C31 C30 H30 119.2 . .
C5 C6 C7 118.1(6) . .
C5 C6 H6 120.9 . .
C7 C6 H6 120.9 . .
C16 C15 C14 117.4(5) . .
C16 C15 C17 123.1(5) . .
C14 C15 C17 119.4(5) . .
C15 C16 C11 122.3(5) . .
C15 C16 H16 118.8 . .
C11 C16 H16 118.8 . .
C15 C14 C13 121.0(6) . .
C15 C14 H14 119.5 . .
C13 C14 H14 119.5 . .
C25 C23 C21 120.0(6) . .
C25 C23 C24 119.5(7) . .
C21 C23 C24 120.5(7) . .
C6 C5 C4 120.4(5) . .
C6 C5 C8 118.6(7) . .
C4 C5 C8 121.0(7) . .
C26 C25 C23 118.6(6) . .
C26 C25 H25 120.7 . .
C23 C25 H25 120.7 . .
C20 C21 C23 120.7(6) . .
C20 C21 C22 119.5(6) . .
C23 C21 C22 119.8(6) . .
C3 C4 C5 120.8(6) . .
C3 C4 C9 118.9(7) . .
C5 C4 C9 120.4(6) . .
N4 C17 C15 111.5(4) . .
N4 C17 H17A 109.3 . .
C15 C17 H17A 109.3 . .
N4 C17 H17B 109.3 . .
C15 C17 H17B 109.3 . .
H17A C17 H17B 108.0 . .
N2 C10 C11 112.2(4) . .
N2 C10 H10A 109.2 . .
C11 C10 H10A 109.2 . .
N2 C10 H10B 109.2 . .
C11 C10 H10B 109.2 . .
H10A C10 H10B 107.9 . .
C12 C13 C14 120.3(6) . .
C12 C13 H13 119.8 . .
C14 C13 H13 119.8 . .
C21 C22 H22A 109.5 . .
C21 C22 H22B 109.5 . .
H22A C22 H22B 109.5 . .
C21 C22 H22C 109.5 . .
H22A C22 H22C 109.5 . .
H22B C22 H22C 109.5 . .
C21 C20 C19 119.2(6) . .
C21 C20 H20 120.4 . .
C19 C20 H20 120.4 . .
C13 C12 C11 120.9(6) . .
C13 C12 H12 119.6 . .
C11 C12 H12 119.6 . .
C4 C9 H9A 109.5 . .
C4 C9 H9B 109.5 . .
H9A C9 H9B 109.5 . .
C4 C9 H9C 109.5 . .
H9A C9 H9C 109.5 . .
H9B C9 H9C 109.5 . .
C23 C24 H24A 109.5 . .
C23 C24 H24B 109.5 . .
H24A C24 H24B 109.5 . .
C23 C24 H24C 109.5 . .
H24A C24 H24C 109.5 . .
H24B C24 H24C 109.5 . .
C5 C8 H8A 109.5 . .
C5 C8 H8B 109.5 . .
H8A C8 H8B 109.5 . .
C5 C8 H8C 109.5 . .
H8A C8 H8C 109.5 . .
H8B C8 H8C 109.5 . .
C40 O4 Co1 92.8(3) . 7_755
C40 O3 Co1 86.9(3) . 7_755
C18 N3 C19 104.6(4) . .
C18 N3 Co1 120.0(4) . 5_566
C19 N3 Co1 134.9(4) . 5_566

loop_
_geom_bond_atom_site_label_1
_geom_bond_atom_site_label_2
_geom_bond_distance
_geom_bond_site_symmetry_2
Co1 N1 2.072(4) .
Co1 N3 2.082(4) 5_566
Co1 O4 2.104(4) 7_765
Co1 O2 2.127(4) .
Co1 O3 2.230(4) 7_765
Co1 O1 2.237(4) .
Co1 C40 2.502(5) 7_765
Co1 C27 2.508(5) .
O2 C27 1.251(6) .
O1 C27 1.244(6) .
N1 C1 1.310(6) .
N1 C2 1.399(6) .
N2 C1 1.355(6) .
N2 C7 1.385(6) .
N2 C10 1.473(6) .
N4 C18 1.334(7) .
N4 C26 1.382(7) .
N4 C17 1.466(7) .
C37 C38 1.382(7) .
C37 C36 1.381(7) .
C37 C40 1.482(7) .
C31 C32 1.388(7) .
C31 C30 1.392(7) .
C31 C34 1.482(7) .
C40 O3 1.259(6) .
C40 O4 1.254(6) .
C40 Co1 2.502(5) 7_755
C7 C6 1.393(7) .
C7 C2 1.391(7) .
C28 C29 1.371(6) .
C28 C33 1.371(7) .
C28 C27 1.505(7) .
C39 C34 1.395(7) .
C39 C38 1.392(7) .
C39 H39 0.9300 .
C38 H38 0.9300 .
C34 C35 1.387(7) .
C2 C3 1.388(7) .
C32 C33 1.385(7) .
C32 H32 0.9300 .
C29 C30 1.366(7) .
C29 H29 0.9300 .
C26 C25 1.374(8) .
C26 C19 1.402(7) .
C33 H33 0.9300 .
C3 C4 1.383(8) .
C3 H3 0.9300 .
C1 H1 0.9300 .
C11 C12 1.377(8) .
C11 C16 1.382(7) .
C11 C10 1.499(7) .
C18 N3 1.321(6) .
C18 H18 0.9300 .
C36 C35 1.371(8) .
C36 H36 0.9300 .
C35 H35 0.9300 .
C19 C20 1.382(7) .
C19 N3 1.406(6) .
C30 H30 0.9300 .
C6 C5 1.381(8) .
C6 H6 0.9300 .
C15 C16 1.378(7) .
C15 C14 1.380(8) .
C15 C17 1.510(7) .
C16 H16 0.9300 .
C14 C13 1.371(8) .
C14 H14 0.9300 .
C23 C25 1.373(9) .
C23 C21 1.427(9) .
C23 C24 1.526(9) .
C5 C4 1.421(9) .
C5 C8 1.516(9) .
C25 H25 0.9300 .
C21 C20 1.366(8) .
C21 C22 1.518(9) .
C4 C9 1.516(8) .
C17 H17A 0.9700 .
C17 H17B 0.9700 .
C10 H10A 0.9700 .
C10 H10B 0.9700 .
C13 C12 1.354(8) .
C13 H13 0.9300 .
C22 H22A 0.9600 .
C22 H22B 0.9600 .
C22 H22C 0.9600 .
C20 H20 0.9300 .
C12 H12 0.9300 .
C9 H9A 0.9600 .
C9 H9B 0.9600 .
C9 H9C 0.9600 .
C24 H24A 0.9600 .
C24 H24B 0.9600 .
C24 H24C 0.9600 .
C8 H8A 0.9600 .
C8 H8B 0.9600 .
C8 H8C 0.9600 .
O4 Co1 2.104(3) 7_755
O3 Co1 2.230(4) 7_755
N3 Co1 2.082(4) 5_566

loop_
_geom_torsion_atom_site_label_1
_geom_torsion_atom_site_label_2
_geom_torsion_atom_site_label_3
_geom_torsion_atom_site_label_4
_geom_torsion
_geom_torsion_site_symmetry_1
_geom_torsion_site_symmetry_4
N1 Co1 O2 C27 -104.5(3) . .
N3 Co1 O2 C27 10.3(5) 5_566 .
O4 Co1 O2 C27 160.4(3) 7_765 .
O3 Co1 O2 C27 103.5(3) 7_765 .
O1 Co1 O2 C27 -1.1(3) . .
C40 Co1 O2 C27 131.3(3) 7_765 .
N1 Co1 O1 C27 83.1(3) . .
N3 Co1 O1 C27 -173.2(3) 5_566 .
O4 Co1 O1 C27 -56.7(5) 7_765 .
O2 Co1 O1 C27 1.1(3) . .
O3 Co1 O1 C27 -78.2(3) 7_765 .
C40 Co1 O1 C27 -72.4(3) 7_765 .
N3 Co1 N1 C1 -146.3(4) 5_566 .
O4 Co1 N1 C1 113.8(4) 7_765 .
O2 Co1 N1 C1 5.8(4) . .
O3 Co1 N1 C1 85.6(5) 7_765 .
O1 Co1 N1 C1 -52.9(4) . .
C40 Co1 N1 C1 104.6(4) 7_765 .
C27 Co1 N1 C1 -23.3(4) . .
N3 Co1 N1 C2 37.6(4) 5_566 .
O4 Co1 N1 C2 -62.3(4) 7_765 .
O2 Co1 N1 C2 -170.4(4) . .
O3 Co1 N1 C2 -90.6(5) 7_765 .
O1 Co1 N1 C2 131.0(4) . .
C40 Co1 N1 C2 -71.5(5) 7_765 .
C27 Co1 N1 C2 160.6(4) . .
C38 C37 C40 O3 -1.7(7) . .
C36 C37 C40 O3 177.3(5) . .
C38 C37 C40 O4 178.5(5) . .
C36 C37 C40 O4 -2.5(8) . .
C38 C37 C40 Co1 174(8) . 7_755
C36 C37 C40 Co1 -7(8) . 7_755
C1 N2 C7 C6 -179.8(6) . .
C10 N2 C7 C6 -2.3(9) . .
C1 N2 C7 C2 0.9(5) . .
C10 N2 C7 C2 178.4(5) . .
Co1 O2 C27 O1 2.0(5) . .
Co1 O2 C27 C28 -176.0(4) . .
Co1 O1 C27 O2 -1.9(5) . .
Co1 O1 C27 C28 176.0(4) . .
C29 C28 C27 O2 -22.1(7) . .
C33 C28 C27 O2 151.1(5) . .
C29 C28 C27 O1 160.0(5) . .
C33 C28 C27 O1 -26.8(8) . .
C29 C28 C27 Co1 -64(4) . .
C33 C28 C27 Co1 109(4) . .
N1 Co1 C27 O2 76.7(3) . .
N3 Co1 C27 O2 -174.0(3) 5_566 .
O4 Co1 C27 O2 -27.1(4) 7_765 .
O3 Co1 C27 O2 -76.5(3) 7_765 .
O1 Co1 C27 O2 178.1(5) . .
C40 Co1 C27 O2 -56.3(3) 7_765 .
N1 Co1 C27 O1 -101.4(3) . .
N3 Co1 C27 O1 7.9(4) 5_566 .
O4 Co1 C27 O1 154.8(3) 7_765 .
O2 Co1 C27 O1 -178.1(5) . .
O3 Co1 C27 O1 105.4(3) 7_765 .
C40 Co1 C27 O1 125.6(3) 7_765 .
N1 Co1 C27 C28 120(4) . .
N3 Co1 C27 C28 -130(4) 5_566 .
O4 Co1 C27 C28 17(4) 7_765 .
O2 Co1 C27 C28 44(4) . .
O3 Co1 C27 C28 -33(4) 7_765 .
O1 Co1 C27 C28 -138(4) . .
C40 Co1 C27 C28 -13(4) 7_765 .
C36 C37 C38 C39 0.3(8) . .
C40 C37 C38 C39 179.3(4) . .
C34 C39 C38 C37 0.3(7) . .
C38 C39 C34 C35 -1.3(8) . .
C38 C39 C34 C31 178.9(4) . .
C32 C31 C34 C35 -144.6(6) . .
C30 C31 C34 C35 32.7(8) . .
C32 C31 C34 C39 35.2(7) . .
C30 C31 C34 C39 -147.4(5) . .
C1 N1 C2 C7 1.7(6) . .
Co1 N1 C2 C7 178.4(3) . .
C1 N1 C2 C3 -175.3(5) . .
Co1 N1 C2 C3 1.3(8) . .
N2 C7 C2 N1 -1.6(6) . .
C6 C7 C2 N1 179.0(5) . .
N2 C7 C2 C3 175.8(5) . .
C6 C7 C2 C3 -3.7(8) . .
C30 C31 C32 C33 -0.8(8) . .
C34 C31 C32 C33 176.6(5) . .
C33 C28 C29 C30 -1.5(8) . .
C27 C28 C29 C30 172.0(5) . .
C18 N4 C26 C25 -179.8(6) . .
C17 N4 C26 C25 -7.8(9) . .
C18 N4 C26 C19 0.8(6) . .
C17 N4 C26 C19 172.8(4) . .
C29 C28 C33 C32 3.1(8) . .
C27 C28 C33 C32 -170.2(5) . .
C31 C32 C33 C28 -1.9(8) . .
N1 C2 C3 C4 178.5(5) . .
C7 C2 C3 C4 1.8(8) . .
C2 N1 C1 N2 -1.2(6) . .
Co1 N1 C1 N2 -178.1(3) . .
C7 N2 C1 N1 0.2(6) . .
C10 N2 C1 N1 -177.4(5) . .
C26 N4 C18 N3 -1.3(6) . .
C17 N4 C18 N3 -173.4(4) . .
C38 C37 C36 C35 0.1(9) . .
C40 C37 C36 C35 -178.9(6) . .
C37 C36 C35 C34 -1.2(10) . .
C39 C34 C35 C36 1.8(9) . .
C31 C34 C35 C36 -178.4(6) . .
C25 C26 C19 C20 -0.8(8) . .
N4 C26 C19 C20 178.7(5) . .
C25 C26 C19 N3 -179.6(5) . .
N4 C26 C19 N3 -0.2(6) . .
C28 C29 C30 C31 -1.4(9) . .
C32 C31 C30 C29 2.5(8) . .
C34 C31 C30 C29 -175.0(5) . .
N2 C7 C6 C5 -176.6(5) . .
C2 C7 C6 C5 2.7(8) . .
C14 C15 C16 C11 -0.1(8) . .
C17 C15 C16 C11 -178.2(5) . .
C12 C11 C16 C15 -0.5(8) . .
C10 C11 C16 C15 -179.1(5) . .
C16 C15 C14 C13 0.0(9) . .
C17 C15 C14 C13 178.3(6) . .
C7 C6 C5 C4 0.1(9) . .
C7 C6 C5 C8 178.7(6) . .
N4 C26 C25 C23 -178.1(5) . .
C19 C26 C25 C23 1.2(8) . .
C21 C23 C25 C26 -1.0(8) . .
C24 C23 C25 C26 177.6(5) . .
C25 C23 C21 C20 0.5(9) . .
C24 C23 C21 C20 -178.0(6) . .
C25 C23 C21 C22 -178.4(6) . .
C24 C23 C21 C22 3.0(9) . .
C2 C3 C4 C5 0.9(8) . .
C2 C3 C4 C9 -179.1(5) . .
C6 C5 C4 C3 -1.9(9) . .
C8 C5 C4 C3 179.5(6) . .
C6 C5 C4 C9 178.2(6) . .
C8 C5 C4 C9 -0.4(9) . .
C18 N4 C17 C15 67.3(7) . .
C26 N4 C17 C15 -103.3(6) . .
C16 C15 C17 N4 24.8(8) . .
C14 C15 C17 N4 -153.3(5) . .
C1 N2 C10 C11 -135.3(5) . .
C7 N2 C10 C11 47.7(8) . .
C12 C11 C10 N2 47.3(8) . .
C16 C11 C10 N2 -134.2(5) . .
C15 C14 C13 C12 0.5(11) . .
C23 C21 C20 C19 -0.1(9) . .
C22 C21 C20 C19 178.8(6) . .
C26 C19 C20 C21 0.2(8) . .
N3 C19 C20 C21 178.8(5) . .
C14 C13 C12 C11 -1.1(11) . .
C16 C11 C12 C13 1.1(10) . .
C10 C11 C12 C13 179.6(6) . .
O3 C40 O4 Co1 0.5(5) . 7_755
C37 C40 O4 Co1 -179.7(4) . 7_755
O4 C40 O3 Co1 -0.4(5) . 7_755
C37 C40 O3 Co1 179.8(4) . 7_755
N4 C18 N3 C19 1.1(6) . .
N4 C18 N3 Co1 174.3(3) . 5_566
C20 C19 N3 C18 -179.2(6) . .
C26 C19 N3 C18 -0.5(5) . .
C20 C19 N3 Co1 9.2(9) . 5_566
C26 C19 N3 Co1 -172.1(4) . 5_566
